data_2103012
loop_
_publ_author_name
'Prinz, Sebastian'
'Sparta, Karine M.'
'Roth, Georg'

_publ_section_title
;
 Temperature dependence of the <i>A</i>V~3~O~7~ (<i>A</i> = Ca, Sr)
 structure
;
_journal_coeditor_code BM5051
_journal_issue 6
_journal_name_full 'Acta Crystallographica Section B'
_journal_page_first 836
_journal_page_last 842
_journal_paper_doi 10.1107/S0108768107050550
_journal_volume 63
_journal_year 2007
_chemical_formula_moiety 'O7 V3, Ca'
_chemical_formula_sum 'Ca O7 V3'
_chemical_formula_weight 304.90
_chemical_name_systematic
;
 ?
;
_space_group_IT_number 62
_symmetry_cell_setting orthorhombic
_symmetry_space_group_name_Hall '-P 2ac 2n'
_symmetry_space_group_name_H-M 'P n m a'
_atom_sites_solution_hydrogens none
_atom_sites_solution_primary direct
_atom_sites_solution_secondary difmap
_audit_creation_method SHELXL-97
_cell_angle_alpha 90.00
_cell_angle_beta 90.00
_cell_angle_gamma 90.00
_cell_formula_units_Z 4
_cell_length_a 10.418(3)
_cell_length_b 10.368(2)
_cell_length_c 5.2892(15)
_cell_measurement_reflns_used 2663
_cell_measurement_temperature 162.0(10)
_cell_measurement_theta_max 23.4
_cell_measurement_theta_min 1.3
_cell_volume 571.3(3)
_computing_cell_refinement 'X-AREA (Stoe, 2002)'
_computing_data_collection 'X-AREA (Stoe, 2002)'
_computing_data_reduction 'X-RED (Stoe, 1996)'
_computing_molecular_graphics 'ATOMS Version 5.1'
_computing_publication_material 'WinGX 1.64.05 (Farrugia, 1999)'
_computing_structure_refinement 'SHELXL-97 (Sheldrick, 1997)'
_computing_structure_solution 'SHELXS-97 (Sheldrick, 1997)'
_diffrn_ambient_temperature 162.0(10)
_diffrn_detector_area_resol_mean 0
_diffrn_measured_fraction_theta_full 0.950
_diffrn_measured_fraction_theta_max 0.950
_diffrn_measurement_device_type 'STOE IPDS 2'
_diffrn_measurement_method 'Rotation method'
_diffrn_radiation_monochromator graphite
_diffrn_radiation_source 'fine-focus sealed tube'
_diffrn_radiation_type MoK\a
_diffrn_radiation_wavelength 0.71073
_diffrn_reflns_av_R_equivalents 0.0340
_diffrn_reflns_av_sigmaI/netI 0.0196
_diffrn_reflns_limit_h_max 11
_diffrn_reflns_limit_h_min -11
_diffrn_reflns_limit_k_max 10
_diffrn_reflns_limit_k_min -10
_diffrn_reflns_limit_l_max 5
_diffrn_reflns_limit_l_min -5
_diffrn_reflns_number 2398
_diffrn_reflns_theta_full 22.99
_diffrn_reflns_theta_max 22.99
_diffrn_reflns_theta_min 3.91
_diffrn_standards_decay_% 0
_diffrn_standards_interval_count 0
_diffrn_standards_interval_time 0
_diffrn_standards_number 0
_exptl_absorpt_coefficient_mu 5.683
_exptl_absorpt_correction_T_max 0.4702
_exptl_absorpt_correction_T_min 0.3175
_exptl_absorpt_correction_type numerical
_exptl_absorpt_process_details 'X-SHAPE (Stoe & Cie, 1996)'
_exptl_crystal_colour brown
_exptl_crystal_density_diffrn 3.545
_exptl_crystal_density_method 'not measured'
_exptl_crystal_F_000 580
_exptl_crystal_size_max 0.3
_exptl_crystal_size_mid 0.2
_exptl_crystal_size_min 0.1
_refine_diff_density_max 0.270
_refine_diff_density_min -0.310
_refine_ls_extinction_coef 0.0184(19)
_refine_ls_extinction_expression Fc^*^=kFc[1+0.001xFc^2^\l^3^/sin(2\q)]^-1/4^
_refine_ls_extinction_method SHELXL
_refine_ls_goodness_of_fit_ref 0.956
_refine_ls_hydrogen_treatment none
_refine_ls_matrix_type full
_refine_ls_number_parameters 38
_refine_ls_number_reflns 400
_refine_ls_number_restraints 0
_refine_ls_restrained_S_all 0.956
_refine_ls_R_factor_all 0.0218
_refine_ls_R_factor_gt 0.0185
_refine_ls_shift/su_max 0.000
_refine_ls_shift/su_mean 0.000
_refine_ls_structure_factor_coef Fsqd
_refine_ls_weighting_details 'calc w=1/[\s^2^(Fo^2^)+(0.0438P)^2^+0.0000P] where P=(Fo^2^+2Fc^2^)/3'
_refine_ls_weighting_scheme calc
_refine_ls_wR_factor_gt 0.0520
_refine_ls_wR_factor_ref 0.0529
_reflns_number_gt 362
_reflns_number_total 400
_reflns_threshold_expression >2sigma(I)
_cod_data_source_file bm5051.cif
_cod_data_source_block CaV3O7_162K
_cod_original_cell_volume 571.3(2)
_cod_database_code 2103012

loop_
_symmetry_equiv_pos_as_xyz
'x, y, z'
'-x+1/2, -y, z+1/2'
'x+1/2, -y+1/2, -z+1/2'
'-x, y+1/2, -z'
'-x, -y, -z'
'x-1/2, y, -z-1/2'
'-x-1/2, y-1/2, z-1/2'
'x, -y-1/2, z'

loop_
_atom_site_type_symbol
_atom_site_label
_atom_site_fract_x
_atom_site_fract_y
_atom_site_fract_z
_atom_site_U_iso_or_equiv
_atom_site_adp_type
_atom_site_calc_flag
_atom_site_refinement_flags
_atom_site_occupancy
Ca Ca1 0.08493(9) 0.2500 0.29986(14) 0.0057(3) Uani d S 1
V V1 0.28894(7) 0.2500 0.79214(13) 0.0045(3) Uani d S 1
V V2 0.18736(5) 0.52023(5) 0.78355(9) 0.0045(3) Uani d . 1
O O1 0.4440(3) 0.2500 0.8082(5) 0.0087(7) Uiso d S 1
O O2 0.0396(2) 0.5654(2) 0.7665(3) 0.0100(6) Uiso d . 1
O O3 0.22032(19) 0.3797(2) 0.0259(4) 0.0055(5) Uiso d . 1
O O4 0.22684(19) 0.3794(2) 0.5483(4) 0.0053(5) Uiso d . 1

loop_
_atom_site_aniso_label
_atom_site_aniso_U_11
_atom_site_aniso_U_22
_atom_site_aniso_U_33
_atom_site_aniso_U_12
_atom_site_aniso_U_13
_atom_site_aniso_U_23
Ca1 0.0045(5) 0.0056(6) 0.0069(5) 0.000 -0.0004(3) 0.000
V1 0.0037(5) 0.0047(5) 0.0050(5) 0.000 -0.0002(3) 0.000
V2 0.0041(4) 0.0045(4) 0.0050(4) 0.0008(2) -0.0001(2) 0.00011(19)

loop_
_atom_type_symbol
_atom_type_description
_atom_type_scat_dispersion_real
_atom_type_scat_dispersion_imag
_atom_type_scat_source
O O 0.0106 0.0060 'International Tables Vol C Tables 4.2.6.8 and 6.1.1.4'
Ca Ca 0.2262 0.3064 'International Tables Vol C Tables 4.2.6.8 and 6.1.1.4'
V V 0.3005 0.5294 'International Tables Vol C Tables 4.2.6.8 and 6.1.1.4'

loop_
_geom_angle_atom_site_label_1
_geom_angle_atom_site_label_2
_geom_angle_atom_site_label_3
_geom_angle_site_symmetry_1
_geom_angle_site_symmetry_3
_geom_angle
O2 Ca1 O2 4_546 5_566 109.83(12)
O2 Ca1 O4 4_546 . 152.27(7)
O2 Ca1 O4 5_566 . 88.07(7)
O2 Ca1 O4 4_546 8_565 88.07(7)
O2 Ca1 O4 5_566 8_565 152.27(7)
O4 Ca1 O4 . 8_565 68.30(10)
O2 Ca1 O3 4_546 8_565 77.27(7)
O2 Ca1 O3 5_566 8_565 133.29(7)
O4 Ca1 O3 . 8_565 106.23(8)
O4 Ca1 O3 8_565 8_565 70.00(7)
O2 Ca1 O3 4_546 . 133.29(7)
O2 Ca1 O3 5_566 . 77.27(7)
O4 Ca1 O3 . . 70.00(7)
O4 Ca1 O3 8_565 . 106.23(8)
O3 Ca1 O3 8_565 . 67.24(10)
O2 Ca1 O1 4_546 6_557 78.57(6)
O2 Ca1 O1 5_566 6_557 78.57(6)
O4 Ca1 O1 . 6_557 84.77(8)
O4 Ca1 O1 8_565 6_557 84.77(8)
O3 Ca1 O1 8_565 6_557 145.35(5)
O3 Ca1 O1 . 6_557 145.35(5)
O2 Ca1 V1 4_546 . 117.85(5)
O2 Ca1 V1 5_566 . 117.85(5)
O4 Ca1 V1 . . 35.21(5)
O4 Ca1 V1 8_565 . 35.21(5)
O3 Ca1 V1 8_565 . 95.45(6)
O3 Ca1 V1 . . 95.45(6)
O1 Ca1 V1 6_557 . 74.54(7)
O2 Ca1 V2 4_546 2_564 165.28(6)
O2 Ca1 V2 5_566 2_564 78.92(6)
O4 Ca1 V2 . 2_564 34.93(5)
O4 Ca1 V2 8_565 2_564 88.59(6)
O3 Ca1 V2 8_565 2_564 88.12(6)
O3 Ca1 V2 . 2_564 35.19(5)
O1 Ca1 V2 6_557 2_564 115.38(5)
V1 Ca1 V2 . 2_564 64.78(2)
O2 Ca1 V2 4_546 7_655 78.92(6)
O2 Ca1 V2 5_566 7_655 165.28(6)
O4 Ca1 V2 . 7_655 88.59(6)
O4 Ca1 V2 8_565 7_655 34.93(5)
O3 Ca1 V2 8_565 7_655 35.19(5)
O3 Ca1 V2 . 7_655 88.12(6)
O1 Ca1 V2 6_557 7_655 115.38(5)
V1 Ca1 V2 . 7_655 64.78(2)
V2 Ca1 V2 2_564 7_655 90.20(3)
O2 Ca1 V1 4_546 1_554 103.09(5)
O2 Ca1 V1 5_566 1_554 103.09(5)
O4 Ca1 V1 . 1_554 92.71(6)
O4 Ca1 V1 8_565 1_554 92.71(6)
O3 Ca1 V1 8_565 1_554 34.07(5)
O3 Ca1 V1 . 1_554 34.07(5)
O1 Ca1 V1 6_557 1_554 176.95(7)
V1 Ca1 V1 . 1_554 102.42(4)
V2 Ca1 V1 2_564 1_554 62.75(2)
V2 Ca1 V1 7_655 1_554 62.75(2)
O2 Ca1 O1 4_546 6_556 68.47(5)
O2 Ca1 O1 5_566 6_556 68.47(5)
O4 Ca1 O1 . 6_556 139.20(6)
O4 Ca1 O1 8_565 6_556 139.20(6)
O3 Ca1 O1 8_565 6_556 72.45(6)
O3 Ca1 O1 . 6_556 72.45(6)
O1 Ca1 O1 6_557 6_556 120.15(11)
V1 Ca1 O1 . 6_556 165.32(6)
V2 Ca1 O1 2_564 6_556 105.64(4)
V2 Ca1 O1 7_655 6_556 105.64(4)
V1 Ca1 O1 1_554 6_556 62.90(6)
O2 Ca1 V2 4_546 4_546 15.80(6)
O2 Ca1 V2 5_566 4_546 94.76(6)
O4 Ca1 V2 . 4_546 153.36(5)
O4 Ca1 V2 8_565 4_546 100.18(5)
O3 Ca1 V2 8_565 4_546 91.01(5)
O3 Ca1 V2 . 4_546 136.45(6)
O1 Ca1 V2 6_557 4_546 69.94(5)
V1 Ca1 V2 . 4_546 124.92(2)
V2 Ca1 V2 2_564 4_546 170.30(2)
V2 Ca1 V2 7_655 4_546 94.64(2)
V1 Ca1 V2 1_554 4_546 112.28(2)
O1 Ca1 V2 6_556 4_546 64.95(4)
O2 Ca1 V2 4_546 5_566 94.76(6)
O2 Ca1 V2 5_566 5_566 15.80(6)
O4 Ca1 V2 . 5_566 100.18(5)
O4 Ca1 V2 8_565 5_566 153.36(5)
O3 Ca1 V2 8_565 5_566 136.45(6)
O3 Ca1 V2 . 5_566 91.01(5)
O1 Ca1 V2 6_557 5_566 69.94(5)
V1 Ca1 V2 . 5_566 124.92(2)
V2 Ca1 V2 2_564 5_566 94.64(2)
V2 Ca1 V2 7_655 5_566 170.30(2)
V1 Ca1 V2 1_554 5_566 112.28(2)
O1 Ca1 V2 6_556 5_566 64.95(4)
V2 Ca1 V2 4_546 5_566 79.38(3)
O2 Ca1 V1 4_546 6_557 68.38(5)
O2 Ca1 V1 5_566 6_557 68.38(5)
O4 Ca1 V1 . 6_557 101.04(5)
O4 Ca1 V1 8_565 6_557 101.04(5)
O3 Ca1 V1 8_565 6_557 144.89(5)
O3 Ca1 V1 . 6_557 144.89(5)
O1 Ca1 V1 6_557 6_557 19.70(7)
V1 Ca1 V1 . 6_557 94.24(3)
V2 Ca1 V1 2_564 6_557 126.343(19)
V2 Ca1 V1 7_655 6_557 126.343(19)
V1 Ca1 V1 1_554 6_557 163.34(3)
O1 Ca1 V1 6_556 6_557 100.45(6)
V2 Ca1 V1 4_546 6_557 56.28(2)
V2 Ca1 V1 5_566 6_557 56.28(2)
O2 Ca1 V2 4_546 . 146.04(5)
O2 Ca1 V2 5_566 . 70.49(5)
O4 Ca1 V2 . . 22.57(5)
O4 Ca1 V2 8_565 . 82.81(5)
O3 Ca1 V2 8_565 . 128.58(6)
O3 Ca1 V2 . . 80.59(5)
O1 Ca1 V2 6_557 . 68.09(5)
V1 Ca1 V2 . . 47.619(15)
V2 Ca1 V2 2_564 . 47.320(14)
V2 Ca1 V2 7_655 . 109.22(3)
V1 Ca1 V2 1_554 . 109.94(3)
O1 Ca1 V2 6_556 . 134.662(15)
V2 Ca1 V2 4_546 . 137.44(2)
V2 Ca1 V2 5_566 . 80.134(19)
V1 Ca1 V2 6_557 . 81.35(2)
O2 Ca1 V2 4_546 8_565 70.49(5)
O2 Ca1 V2 5_566 8_565 146.04(5)
O4 Ca1 V2 . 8_565 82.81(5)
O4 Ca1 V2 8_565 8_565 22.57(5)
O3 Ca1 V2 8_565 8_565 80.59(5)
O3 Ca1 V2 . 8_565 128.58(6)
O1 Ca1 V2 6_557 8_565 68.09(5)
V1 Ca1 V2 . 8_565 47.619(15)
V2 Ca1 V2 2_564 8_565 109.22(3)
V2 Ca1 V2 7_655 8_565 47.320(14)
V1 Ca1 V2 1_554 8_565 109.94(3)
O1 Ca1 V2 6_556 8_565 134.662(15)
V2 Ca1 V2 4_546 8_565 80.134(19)
V2 Ca1 V2 5_566 8_565 137.44(2)
V1 Ca1 V2 6_557 8_565 81.35(2)
V2 Ca1 V2 . 8_565 90.61(3)
O2 Ca1 V2 4_546 8_564 58.64(5)
O2 Ca1 V2 5_566 8_564 127.60(5)
O4 Ca1 V2 . 8_564 126.53(6)
O4 Ca1 V2 8_565 8_564 79.61(5)
O3 Ca1 V2 8_565 8_564 20.42(5)
O3 Ca1 V2 . 8_564 80.09(5)
O1 Ca1 V2 6_557 8_564 134.55(2)
V1 Ca1 V2 . 8_564 110.81(3)
V2 Ca1 V2 2_564 8_564 106.65(3)
V2 Ca1 V2 7_655 8_564 46.190(14)
V1 Ca1 V2 1_554 8_564 46.265(15)
O1 Ca1 V2 6_556 8_564 59.78(3)
V2 Ca1 V2 4_546 8_564 71.29(2)
V2 Ca1 V2 5_566 8_564 124.17(2)
V1 Ca1 V2 6_557 8_564 126.99(2)
V2 Ca1 V2 . 8_564 148.98(3)
V2 Ca1 V2 8_565 8_564 82.80(2)
O2 Ca1 V2 4_546 1_554 127.60(5)
O2 Ca1 V2 5_566 1_554 58.64(5)
O4 Ca1 V2 . 1_554 79.61(5)
O4 Ca1 V2 8_565 1_554 126.53(6)
O3 Ca1 V2 8_565 1_554 80.09(5)
O3 Ca1 V2 . 1_554 20.42(5)
O1 Ca1 V2 6_557 1_554 134.55(2)
V1 Ca1 V2 . 1_554 110.81(3)
V2 Ca1 V2 2_564 1_554 46.190(14)
V2 Ca1 V2 7_655 1_554 106.65(3)
V1 Ca1 V2 1_554 1_554 46.265(15)
O1 Ca1 V2 6_556 1_554 59.78(3)
V2 Ca1 V2 4_546 1_554 124.17(2)
V2 Ca1 V2 5_566 1_554 71.29(2)
V1 Ca1 V2 6_557 1_554 126.99(2)
V2 Ca1 V2 . 1_554 82.80(2)
V2 Ca1 V2 8_565 1_554 148.98(3)
V2 Ca1 V2 8_564 1_554 87.40(3)
O2 Ca1 O2 4_546 . 132.47(4)
O2 Ca1 O2 5_566 . 51.50(7)
O4 Ca1 O2 . . 45.30(6)
O4 Ca1 O2 8_565 . 100.77(6)
O3 Ca1 O2 8_565 . 149.61(6)
O3 Ca1 O2 . . 89.11(6)
O1 Ca1 O2 6_557 . 56.32(4)
V1 Ca1 O2 . . 66.97(3)
V2 Ca1 O2 2_564 . 62.25(3)
V2 Ca1 O2 7_655 . 131.13(4)
V1 Ca1 O2 1_554 . 122.70(3)
O1 Ca1 O2 6_556 . 119.79(4)
V2 Ca1 O2 4_546 . 119.35(4)
V2 Ca1 O2 5_566 . 58.49(3)
V1 Ca1 O2 6_557 . 64.09(3)
V2 Ca1 O2 . . 22.90(3)
V2 Ca1 O2 8_565 . 101.90(4)
V2 Ca1 O2 8_564 . 168.79(4)
V2 Ca1 O2 1_554 . 83.41(4)
O1 V1 O3 . 1_556 109.32(9)
O1 V1 O3 . 8_566 109.32(9)
O3 V1 O3 1_556 8_566 86.53(12)
O1 V1 O4 . 8_565 111.24(9)
O3 V1 O4 1_556 8_565 139.44(10)
O3 V1 O4 8_566 8_565 80.00(8)
O1 V1 O4 . . 111.24(9)
O3 V1 O4 1_556 . 80.00(8)
O3 V1 O4 8_566 . 139.44(10)
O4 V1 O4 8_565 . 85.85(12)
O1 V1 V2 . 8_565 110.708(18)
O3 V1 V2 1_556 8_565 121.46(7)
O3 V1 V2 8_566 8_565 40.51(6)
O4 V1 V2 8_565 8_565 40.28(6)
O4 V1 V2 . 8_565 120.74(7)
O1 V1 V2 . . 110.708(18)
O3 V1 V2 1_556 . 40.51(6)
O3 V1 V2 8_566 . 121.46(7)
O4 V1 V2 8_565 . 120.74(7)
O4 V1 V2 . . 40.28(6)
V2 V1 V2 8_565 . 138.58(4)
O1 V1 Ca1 . . 132.24(10)
O3 V1 Ca1 1_556 . 104.95(6)
O3 V1 Ca1 8_566 . 104.95(6)
O4 V1 Ca1 8_565 . 44.38(6)
O4 V1 Ca1 . . 44.38(6)
V2 V1 Ca1 8_565 . 76.399(17)
V2 V1 Ca1 . . 76.399(17)
O1 V1 Ca1 . 1_556 125.35(10)
O3 V1 Ca1 1_556 1_556 43.90(6)
O3 V1 Ca1 8_566 1_556 43.90(6)
O4 V1 Ca1 8_565 1_556 108.03(6)
O4 V1 Ca1 . 1_556 108.03(6)
V2 V1 Ca1 8_565 1_556 78.033(17)
V2 V1 Ca1 . 1_556 78.033(17)
Ca1 V1 Ca1 . 1_556 102.42(4)
O1 V1 Ca1 . 6_657 31.97(10)
O3 V1 Ca1 1_556 6_657 86.40(6)
O3 V1 Ca1 8_566 6_657 86.40(6)
O4 V1 Ca1 8_565 6_657 130.11(6)
O4 V1 Ca1 . 6_657 130.11(6)
V2 V1 Ca1 8_565 6_657 107.347(17)
V2 V1 Ca1 . 6_657 107.347(17)
Ca1 V1 Ca1 . 6_657 164.21(3)
Ca1 V1 Ca1 1_556 6_657 93.37(3)
O1 V1 Ca1 . 6_656 48.45(10)
O3 V1 Ca1 1_556 6_656 134.82(6)
O3 V1 Ca1 8_566 6_656 134.82(6)
O4 V1 Ca1 8_565 6_656 76.35(6)
O4 V1 Ca1 . 6_656 76.35(6)
V2 V1 Ca1 8_565 6_656 103.714(17)
V2 V1 Ca1 . 6_656 103.714(17)
Ca1 V1 Ca1 . 6_656 83.78(3)
Ca1 V1 Ca1 1_556 6_656 173.80(3)
Ca1 V1 Ca1 6_657 6_656 80.42(3)
O1 V1 Ca1 . 2_565 75.773(13)
O3 V1 Ca1 1_556 2_565 54.58(6)
O3 V1 Ca1 8_566 2_565 138.51(6)
O4 V1 Ca1 8_565 2_565 138.23(6)
O4 V1 Ca1 . 2_565 54.94(6)
V2 V1 Ca1 8_565 2_565 173.52(3)
V2 V1 Ca1 . 2_565 34.939(19)
Ca1 V1 Ca1 . 2_565 99.281(14)
Ca1 V1 Ca1 1_556 2_565 98.424(14)
Ca1 V1 Ca1 6_657 2_565 78.131(13)
Ca1 V1 Ca1 6_656 2_565 80.388(13)
O2 V2 O4 . 2_565 108.72(10)
O2 V2 O4 . . 112.42(10)
O4 V2 O4 2_565 . 138.80(5)
O2 V2 O3 . 2_565 105.98(10)
O4 V2 O3 2_565 2_565 89.52(9)
O4 V2 O3 . 2_565 81.41(9)
O2 V2 O3 . 1_556 114.69(10)
O4 V2 O3 2_565 1_556 81.28(9)
O4 V2 O3 . 1_556 79.97(8)
O3 V2 O3 2_565 1_556 139.16(4)
O2 V2 V2 . 2_565 120.60(7)
O4 V2 V2 2_565 2_565 40.60(6)
O4 V2 V2 . 2_565 111.49(6)
O3 V2 V2 2_565 2_565 118.40(7)
O3 V2 V2 1_556 2_565 40.73(6)
O2 V2 V2 . 2_564 114.20(7)
O4 V2 V2 2_565 2_564 120.61(7)
O4 V2 V2 . 2_564 40.56(6)
O3 V2 V2 2_565 2_564 40.90(6)
O3 V2 V2 1_556 2_564 113.39(7)
V2 V2 V2 2_565 2_564 125.20(4)
O2 V2 V1 . . 127.62(9)
O4 V2 V1 2_565 . 108.94(6)
O4 V2 V1 . . 40.49(6)
O3 V2 V1 2_565 . 109.38(6)
O3 V2 V1 1_556 . 40.27(6)
V2 V2 V1 2_565 . 72.54(2)
V2 V2 V1 2_564 . 74.16(3)
O2 V2 Ca1 . 2_565 117.97(9)
O4 V2 Ca1 2_565 2_565 44.28(6)
O4 V2 Ca1 . 2_565 113.30(6)
O3 V2 Ca1 2_565 2_565 45.42(6)
O3 V2 Ca1 1_556 2_565 112.59(6)
V2 V2 Ca1 2_565 2_565 76.58(3)
V2 V2 Ca1 2_564 2_565 79.25(3)
V1 V2 Ca1 . 2_565 114.39(3)
O2 V2 Ca1 . 5_566 23.27(9)
O4 V2 Ca1 2_565 5_566 95.29(6)
O4 V2 Ca1 . 5_566 124.03(6)
O3 V2 Ca1 2_565 5_566 87.30(6)
O3 V2 Ca1 1_556 5_566 132.96(6)
V2 V2 Ca1 2_565 5_566 121.88(3)
V2 V2 Ca1 2_564 5_566 108.55(3)
V1 V2 Ca1 . 5_566 150.20(2)
Ca1 V2 Ca1 2_565 5_566 94.99(2)
O2 V2 Ca1 . . 84.95(8)
O4 V2 Ca1 2_565 . 164.69(6)
O4 V2 Ca1 . . 27.88(6)
O3 V2 Ca1 2_565 . 93.33(6)
O3 V2 Ca1 1_556 . 86.77(6)
V2 V2 Ca1 2_565 . 126.50(3)
V2 V2 Ca1 2_564 . 56.10(2)
V1 V2 Ca1 . . 55.98(2)
Ca1 V2 Ca1 2_565 . 135.33(2)
Ca1 V2 Ca1 5_566 . 99.866(19)
O2 V2 Ca1 . 1_556 89.27(8)
O4 V2 Ca1 2_565 1_556 90.32(6)
O4 V2 Ca1 . 1_556 88.17(6)
O3 V2 Ca1 2_565 1_556 163.94(6)
O3 V2 Ca1 1_556 1_556 25.45(6)
V2 V2 Ca1 2_565 1_556 54.56(2)
V2 V2 Ca1 2_564 1_556 128.01(3)
V1 V2 Ca1 . 1_556 55.70(2)
Ca1 V2 Ca1 2_565 1_556 131.13(2)
Ca1 V2 Ca1 5_566 1_556 108.71(2)
Ca1 V2 Ca1 . 1_556 82.80(2)
V1 O1 Ca1 . 6_657 128.33(15)
V1 O1 Ca1 . 6_656 111.53(12)
Ca1 O1 Ca1 6_657 6_656 120.15(11)
V1 O1 Ca1 . 1_556 37.82(8)
Ca1 O1 Ca1 6_657 1_556 90.51(7)
Ca1 O1 Ca1 6_656 1_556 149.35(9)
V1 O1 Ca1 . . 32.70(7)
Ca1 O1 Ca1 6_657 . 161.02(10)
Ca1 O1 Ca1 6_656 . 78.83(6)
Ca1 O1 Ca1 1_556 . 70.52(5)
V2 O2 Ca1 . 5_566 140.93(14)
V2 O2 Ca1 . . 72.14(8)
Ca1 O2 Ca1 5_566 . 128.50(7)
V2 O2 Ca1 . 1_556 68.96(8)
Ca1 O2 Ca1 5_566 1_556 140.70(7)
Ca1 O2 Ca1 . 1_556 77.24(5)
V2 O2 Ca1 . 2_565 42.97(7)
Ca1 O2 Ca1 5_566 2_565 98.32(7)
Ca1 O2 Ca1 . 2_565 105.64(5)
Ca1 O2 Ca1 1_556 2_565 101.93(4)
V1 O3 V2 1_554 2_564 128.39(11)
V1 O3 V2 1_554 1_554 99.22(9)
V2 O3 V2 2_564 1_554 98.38(9)
V1 O3 Ca1 1_554 . 102.03(9)
V2 O3 Ca1 2_564 . 99.39(8)
V2 O3 Ca1 1_554 . 134.13(10)
V1 O3 Ca1 1_554 6_656 65.34(6)
V2 O3 Ca1 2_564 6_656 64.36(6)
V2 O3 Ca1 1_554 6_656 123.06(8)
Ca1 O3 Ca1 . 6_656 102.75(6)
V1 O3 Ca1 1_554 1_554 48.94(5)
V2 O3 Ca1 2_564 1_554 160.70(9)
V2 O3 Ca1 1_554 1_554 66.03(5)
Ca1 O3 Ca1 . 1_554 99.73(7)
Ca1 O3 Ca1 6_656 1_554 113.47(5)
V1 O3 Ca1 1_554 2_564 104.64(7)
V2 O3 Ca1 2_564 2_564 60.86(6)
V2 O3 Ca1 1_554 2_564 43.58(5)
Ca1 O3 Ca1 . 2_564 153.13(7)
Ca1 O3 Ca1 6_656 2_564 85.55(4)
Ca1 O3 Ca1 1_554 2_564 100.19(4)
V2 O4 V2 2_564 . 98.84(9)
V2 O4 V1 2_564 . 132.80(11)
V2 O4 V1 . . 99.24(9)
V2 O4 Ca1 2_564 . 100.80(8)
V2 O4 Ca1 . . 129.55(10)
V1 O4 Ca1 . . 100.40(9)
V2 O4 Ca1 2_564 6_656 58.19(5)
V2 O4 Ca1 . 6_656 132.42(8)
V1 O4 Ca1 . 6_656 77.67(6)
Ca1 O4 Ca1 . 6_656 97.12(6)
V2 O4 Ca1 2_564 1_556 161.81(8)
V2 O4 Ca1 . 1_556 65.67(5)
V1 O4 Ca1 . 1_556 47.06(5)
Ca1 O4 Ca1 . 1_556 96.68(6)
Ca1 O4 Ca1 6_656 1_556 124.57(5)
V2 O4 Ca1 2_564 2_565 63.94(6)
V2 O4 Ca1 . 2_565 43.18(5)
V1 O4 Ca1 . 2_565 104.13(7)
Ca1 O4 Ca1 . 2_565 155.31(7)
Ca1 O4 Ca1 6_656 2_565 90.84(4)
Ca1 O4 Ca1 1_556 2_565 97.92(4)
V2 O4 Ca1 2_564 5_566 90.17(7)
V2 O4 Ca1 . 5_566 37.36(4)
V1 O4 Ca1 . 5_566 128.29(7)
Ca1 O4 Ca1 . 5_566 96.64(6)
Ca1 O4 Ca1 6_656 5_566 147.35(5)
Ca1 O4 Ca1 1_556 5_566 82.80(3)
Ca1 O4 Ca1 2_565 5_566 65.71(3)

loop_
_geom_bond_atom_site_label_1
_geom_bond_atom_site_label_2
_geom_bond_site_symmetry_2
_geom_bond_distance
Ca1 O2 4_546 2.338(3)
Ca1 O2 5_566 2.338(3)
Ca1 O4 . 2.390(2)
Ca1 O4 8_565 2.390(2)
Ca1 O3 8_565 2.428(2)
Ca1 O3 . 2.428(2)
Ca1 O1 6_557 2.540(3)
Ca1 V1 . 3.3611(12)
Ca1 V2 2_564 3.3632(11)
Ca1 V2 7_655 3.3632(11)
Ca1 V1 1_554 3.4247(13)
Ca1 O1 6_556 3.536(3)
Ca1 V2 4_546 3.7306(11)
Ca1 V2 5_566 3.7306(11)
Ca1 V1 6_557 3.7638(14)
Ca1 V2 . 3.9413(10)
Ca1 V2 8_565 3.9413(10)
Ca1 V2 8_564 4.0554(10)
Ca1 V2 1_554 4.0554(10)
Ca1 O2 . 4.125(2)
V1 O1 . 1.617(3)
V1 O3 1_556 1.961(2)
V1 O3 8_566 1.961(2)
V1 O4 8_565 1.9704(19)
V1 O4 . 1.9704(19)
V1 V2 8_565 2.9953(8)
V1 V2 . 2.9953(8)
V1 Ca1 1_556 3.4247(13)
V1 Ca1 6_657 3.7638(14)
V1 Ca1 6_656 4.3947(14)
V1 Ca1 2_565 5.3483(11)
V2 O2 . 1.612(2)
V2 O4 2_565 1.960(2)
V2 O4 . 1.962(2)
V2 O3 2_565 1.964(2)
V2 O3 1_556 1.971(2)
V2 V2 2_565 2.9788(9)
V2 V2 2_564 2.9788(9)
V2 Ca1 2_565 3.3632(11)
V2 Ca1 5_566 3.7306(11)
V2 Ca1 1_556 4.0554(10)
O1 Ca1 6_657 2.540(3)
O1 Ca1 6_656 3.536(3)
O1 Ca1 1_556 4.556(3)
O2 Ca1 5_566 2.338(3)
O2 Ca1 1_556 4.345(2)
O2 Ca1 2_565 4.358(3)
O3 V1 1_554 1.961(2)
O3 V2 2_564 1.964(2)
O3 V2 1_554 1.971(2)
O3 Ca1 6_656 4.133(2)
O3 Ca1 1_554 4.306(2)
O3 Ca1 2_564 4.505(2)
O4 V2 2_564 1.960(2)
O4 Ca1 6_656 4.371(2)
O4 Ca1 1_556 4.448(2)
O4 Ca1 2_565 4.514(2)
O4 Ca1 5_566 5.095(2)
